data_4135460
loop_
_publ_author_name
'Abe, Haruka'
'Kawasaki, Ayumi'
'Takeda, Takashi'
'Hoshino, Norihisa'
'Matsuda, Wakana'
'Seki, Shu'
'Akutagawa, Tomoyuki'

_publ_section_title
;
 Crystal Lattice Design of H2O-Tolerant n-Type Semiconducting Dianionic
 Naphthalenediimide Derivatives
;
_journal_name_full 'Journal of the American Chemical Society'
_journal_paper_doi 10.1021/jacs.0c11545
_journal_year 2020
_chemical_formula_moiety 'C20 H24 N2 Na2 O14'
_chemical_formula_sum 'C20 H24 N2 Na2 O14'
_chemical_formula_weight 562.39
_space_group_crystal_system triclinic
_space_group_IT_number 2
_space_group_name_Hall '-P 1'
_space_group_name_H-M_alt 'P -1'
_atom_sites_solution_hydrogens geom
_atom_sites_solution_primary direct
_atom_sites_solution_secondary difmap
_cell_angle_alpha 100.6240(12)
_cell_angle_beta 98.8030(11)
_cell_angle_gamma 93.0480(12)
_cell_formula_units_Z 2
_cell_length_a 7.53515(14)
_cell_length_b 9.37159(17)
_cell_length_c 17.3157(3)
_cell_measurement_reflns_used 6585
_cell_measurement_temperature 100
_cell_measurement_theta_max 68.21
_cell_measurement_theta_min 4.82
_cell_volume 1183.48(4)
_computing_cell_refinement 'RAPID AUTO'
_computing_data_collection 'RAPID AUTO (Rigaku, ????)'
_computing_data_reduction 'RAPID AUTO'
_computing_molecular_graphics 'CrystalStructure 4.3'
_computing_publication_material 'CrystalStructure 4.3 (Rigaku, 2018)'
_computing_structure_refinement 'SHELXL97 (Sheldrick, 2008)'
_computing_structure_solution 'Il Milione (Burla, et al., 2007)'
_diffrn_ambient_temperature 100
_diffrn_detector_area_resol_mean 10.000
_diffrn_measured_fraction_theta_full 0.983
_diffrn_measured_fraction_theta_max 0.983
_diffrn_measurement_device_type 'Rigaku R-AXIS RAPID'
_diffrn_measurement_method \w
_diffrn_radiation_type 'Cu K\a'
_diffrn_radiation_wavelength 1.54187
_diffrn_reflns_av_R_equivalents 0.0429
_diffrn_reflns_av_unetI/netI 0.0540
_diffrn_reflns_Laue_measured_fraction_full 0.000
_diffrn_reflns_Laue_measured_fraction_max 0.000
_diffrn_reflns_limit_h_max 9
_diffrn_reflns_limit_h_min -9
_diffrn_reflns_limit_k_max 11
_diffrn_reflns_limit_k_min -11
_diffrn_reflns_limit_l_max 20
_diffrn_reflns_limit_l_min -20
_diffrn_reflns_number 13545
_diffrn_reflns_point_group_measured_fraction_full 0.000
_diffrn_reflns_point_group_measured_fraction_max 0.000
_diffrn_reflns_theta_full 68.240
_diffrn_reflns_theta_max 68.240
_diffrn_reflns_theta_min 4.818
_diffrn_standards_number 0
_exptl_absorpt_coefficient_mu 1.471
_exptl_absorpt_correction_T_max 0.929
_exptl_absorpt_correction_T_min 0.804
_exptl_absorpt_correction_type numerical
_exptl_absorpt_process_details 'NUMABS (Rigaku, 1999)'
_exptl_crystal_colour white
_exptl_crystal_density_diffrn 1.578
_exptl_crystal_density_method 'not measured'
_exptl_crystal_description platelet
_exptl_crystal_F_000 584.00
_exptl_crystal_size_max 0.200
_exptl_crystal_size_mid 0.200
_exptl_crystal_size_min 0.050
_refine_diff_density_max 0.36
_refine_diff_density_min -0.26
_refine_ls_extinction_method none
_refine_ls_goodness_of_fit_ref 1.112
_refine_ls_hydrogen_treatment mixed
_refine_ls_number_parameters 391
_refine_ls_number_reflns 4241
_refine_ls_number_restraints 0
_refine_ls_R_factor_all 0.0668
_refine_ls_R_factor_gt 0.0496
_refine_ls_shift/su_max 0.000
_refine_ls_structure_factor_coef Fsqd
_refine_ls_weighting_details 'w = 1/[\s^2^(Fo^2^)+(0.0705P)^2^] where P=(Fo^2^+2Fc^2^)/3'
_refine_ls_weighting_scheme calc
_refine_ls_wR_factor_gt 0.1242
_refine_ls_wR_factor_ref 0.1360
_reflns_number_gt 3131
_reflns_number_total 4241
_reflns_threshold_expression F^2^>2.0\s(F^2^)
_cod_data_source_file ja0c11545_si_002.cif
_cod_data_source_block 181024_EtCOONa_NDI
_cod_original_cell_volume 1183.47(4)
_cod_database_code 4135460

loop_
_space_group_symop_id
_space_group_symop_operation_xyz
1 +X,+Y,+Z
2 -X,-Y,-Z

loop_
_atom_site_label
_atom_site_type_symbol
_atom_site_fract_x
_atom_site_fract_y
_atom_site_fract_z
_atom_site_U_iso_or_equiv
_atom_site_adp_type
_atom_site_occupancy
_atom_site_symmetry_multiplicity
_atom_site_calc_flag
_atom_site_refinement_flags
_atom_site_disorder_assembly
_atom_site_disorder_group
Na1 Na 0.43706(13) 0.22612(10) 0.45268(5) 0.0305(3) Uani 1 1 d . . .
Na2 Na 0.21690(12) -0.12725(9) 0.38538(5) 0.0275(3) Uani 1 1 d . . .
O1 O 0.5573(2) 0.43433(17) 0.18455(9) 0.0306(4) Uani 1 1 d . . .
O2 O 0.3317(3) -0.01928(17) 0.05457(10) 0.0388(5) Uani 1 1 d . . .
O3 O -0.1362(2) 0.27573(18) -0.25559(9) 0.0328(4) Uani 1 1 d . . .
O4 O 0.0639(2) 0.73184(17) -0.12028(9) 0.0321(4) Uani 1 1 d . . .
O5 O 0.6409(2) -0.06566(18) 0.26910(10) 0.0326(4) Uani 1 1 d . . .
O6 O 0.4751(2) 0.01663(17) 0.36190(9) 0.0289(4) Uani 1 1 d . . .
O7 O 0.0037(2) 0.30466(19) 0.42463(10) 0.0386(5) Uani 1 1 d . . .
O8 O 0.2653(2) 0.41304(19) 0.41509(10) 0.0357(4) Uani 1 1 d . . .
O9 O 0.2891(3) 0.04191(19) 0.50994(11) 0.0298(4) Uani 1 1 d . . .
O10 O 0.5794(3) 0.3103(2) 0.58426(11) 0.0319(4) Uani 1 1 d . . .
O11 O 0.6581(3) 0.3789(3) 0.41999(13) 0.0508(6) Uani 1 1 d . . .
O12 O -0.0324(3) -0.2283(2) 0.43033(12) 0.0347(4) Uani 1 1 d . . .
O13 O 0.0108(3) 0.0265(2) 0.33069(13) 0.0422(5) Uani 1 1 d . . .
O14 O 0.6701(3) -0.3227(2) 0.31235(11) 0.0335(4) Uani 1 1 d . . .
N1 N 0.4478(3) 0.2077(2) 0.11818(11) 0.0262(5) Uani 1 1 d . . .
N2 N -0.0358(3) 0.5033(2) -0.18812(11) 0.0246(4) Uani 1 1 d . . .
C1 C 0.2407(3) 0.1740(2) -0.00916(13) 0.0250(5) Uani 1 1 d . . .
C2 C 0.1380(3) 0.0842(3) -0.07393(14) 0.0275(5) Uani 1 1 d . . .
H1 H 0.1290 -0.0182 -0.0768 0.033 Uiso 1 1 calc R . .
C3 C 0.0459(3) 0.1432(3) -0.13608(14) 0.0280(6) Uani 1 1 d . . .
H2 H -0.0227 0.0803 -0.1814 0.034 Uiso 1 1 calc R . .
C4 C 0.0547(3) 0.2911(2) -0.13165(13) 0.0244(5) Uani 1 1 d . . .
C5 C 0.1566(3) 0.3861(2) -0.06494(13) 0.0230(5) Uani 1 1 d . . .
C6 C 0.1636(3) 0.5388(2) -0.05800(13) 0.0235(5) Uani 1 1 d . . .
C7 C 0.2603(3) 0.6290(2) 0.00793(13) 0.0253(5) Uani 1 1 d . . .
H3 H 0.2620 0.7317 0.0123 0.030 Uiso 1 1 calc R . .
C8 C 0.3579(3) 0.5702(2) 0.06977(13) 0.0249(5) Uani 1 1 d . . .
H4 H 0.4256 0.6333 0.1152 0.030 Uiso 1 1 calc R . .
C9 C 0.3545(3) 0.4213(2) 0.06385(13) 0.0234(5) Uani 1 1 d . . .
C10 C 0.2519(3) 0.3266(2) -0.00298(13) 0.0228(5) Uani 1 1 d . . .
C11 C 0.4601(3) 0.3581(3) 0.12713(13) 0.0255(5) Uani 1 1 d . . .
C12 C 0.3399(3) 0.1106(3) 0.05524(14) 0.0287(6) Uani 1 1 d . . .
C13 C -0.0468(3) 0.3523(3) -0.19733(14) 0.0268(5) Uani 1 1 d . . .
C14 C 0.0636(3) 0.6017(3) -0.12321(13) 0.0255(5) Uani 1 1 d . . .
C15 C 0.5543(3) 0.1413(3) 0.17999(13) 0.0275(6) Uani 1 1 d . . .
H5A H 0.6661 0.2046 0.2035 0.033 Uiso 1 1 calc R . .
H6B H 0.5891 0.0455 0.1548 0.033 Uiso 1 1 calc R . .
C16 C 0.4487(3) 0.1209(3) 0.24558(14) 0.0324(6) Uani 1 1 d . . .
H7A H 0.3233 0.0837 0.2213 0.039 Uiso 1 1 calc R . .
H8B H 0.4446 0.2167 0.2804 0.039 Uiso 1 1 calc R . .
C17 C 0.5289(3) 0.0164(2) 0.29599(14) 0.0266(5) Uani 1 1 d . . .
C18 C -0.1308(3) 0.5647(3) -0.25417(13) 0.0267(5) Uani 1 1 d . . .
H9B H -0.1657 0.6629 -0.2330 0.032 Uiso 1 1 calc R . .
H10A H -0.2422 0.5020 -0.2793 0.032 Uiso 1 1 calc R . .
C19 C -0.0111(3) 0.5751(3) -0.31606(14) 0.0331(6) Uani 1 1 d . . .
H11A H 0.0348 0.4788 -0.3318 0.040 Uiso 1 1 calc R . .
H12B H 0.0940 0.6453 -0.2914 0.040 Uiso 1 1 calc R . .
C20 C 0.1022(3) 0.3780(2) 0.39053(14) 0.0272(5) Uani 1 1 d . . .
H13 H 0.194(5) 0.071(4) 0.5233(19) 0.059(10) Uiso 1 1 d . . .
H14 H 0.351(4) 0.026(3) 0.553(2) 0.061(10) Uiso 1 1 d . . .
H15 H 0.511(6) 0.328(4) 0.626(3) 0.106(15) Uiso 1 1 d . . .
H16 H 0.631(5) 0.397(4) 0.590(2) 0.083(13) Uiso 1 1 d . . .
H17 H 0.688(8) 0.484(7) 0.471(4) 0.20(2) Uiso 1 1 d . . .
H18 H 0.769(5) 0.350(4) 0.422(2) 0.081(13) Uiso 1 1 d . . .
H19 H -0.024(4) -0.277(3) 0.469(2) 0.058(10) Uiso 1 1 d . . .
H20 H -0.130(5) -0.289(4) 0.391(2) 0.084(12) Uiso 1 1 d . . .
H21 H -0.006(4) 0.101(3) 0.3610(17) 0.041(9) Uiso 1 1 d . . .
H22 H -0.114(6) -0.008(4) 0.311(2) 0.102(15) Uiso 1 1 d . . .
H23 H 0.632(4) -0.385(4) 0.2784(19) 0.050(10) Uiso 1 1 d . . .
H24 H 0.655(4) -0.228(4) 0.297(2) 0.074(11) Uiso 1 1 d . . .

loop_
_atom_site_aniso_label
_atom_site_aniso_U_11
_atom_site_aniso_U_22
_atom_site_aniso_U_33
_atom_site_aniso_U_23
_atom_site_aniso_U_13
_atom_site_aniso_U_12
Na1 0.0333(6) 0.0295(5) 0.0286(5) 0.0072(4) 0.0025(4) 0.0043(4)
Na2 0.0271(5) 0.0279(5) 0.0269(5) 0.0059(4) 0.0015(4) 0.0024(4)
O1 0.0350(10) 0.0288(9) 0.0247(9) 0.0026(7) -0.0018(8) 0.0007(8)
O2 0.0563(13) 0.0217(9) 0.0356(10) 0.0086(8) -0.0037(9) 0.0008(9)
O3 0.0385(11) 0.0310(10) 0.0262(9) 0.0039(7) -0.0004(8) 0.0016(8)
O4 0.0417(11) 0.0213(9) 0.0347(9) 0.0094(7) 0.0043(8) 0.0065(8)
O5 0.0350(11) 0.0309(10) 0.0360(10) 0.0109(8) 0.0106(8) 0.0111(8)
O6 0.0323(10) 0.0302(9) 0.0257(9) 0.0088(7) 0.0052(7) 0.0038(8)
O7 0.0429(12) 0.0400(11) 0.0348(10) 0.0154(8) 0.0053(8) -0.0045(9)
O8 0.0306(11) 0.0354(10) 0.0404(10) 0.0133(8) -0.0034(8) 0.0016(8)
O9 0.0277(11) 0.0328(10) 0.0277(10) 0.0043(8) 0.0026(8) 0.0039(8)
O10 0.0326(11) 0.0290(10) 0.0332(10) 0.0074(8) 0.0011(8) 0.0007(8)
O11 0.0398(13) 0.0561(14) 0.0642(15) 0.0260(11) 0.0150(11) 0.0041(11)
O12 0.0317(11) 0.0422(11) 0.0305(10) 0.0110(9) 0.0023(8) -0.0011(9)
O13 0.0402(13) 0.0343(11) 0.0508(13) 0.0076(10) 0.0021(10) 0.0084(10)
O14 0.0379(11) 0.0263(10) 0.0321(10) 0.0016(9) -0.0020(9) 0.0021(9)
N1 0.0305(12) 0.0248(11) 0.0237(10) 0.0070(8) 0.0029(9) 0.0013(9)
N2 0.0228(11) 0.0258(11) 0.0260(10) 0.0079(8) 0.0030(8) 0.0032(8)
C1 0.0270(13) 0.0250(13) 0.0246(12) 0.0076(10) 0.0063(10) 0.0023(10)
C2 0.0332(14) 0.0202(12) 0.0290(12) 0.0045(10) 0.0053(11) 0.0010(10)
C3 0.0293(14) 0.0276(13) 0.0258(13) 0.0039(10) 0.0024(10) 0.0016(11)
C4 0.0259(13) 0.0244(13) 0.0239(12) 0.0058(10) 0.0059(10) 0.0023(10)
C5 0.0232(13) 0.0230(12) 0.0239(12) 0.0040(9) 0.0084(10) 0.0010(10)
C6 0.0230(13) 0.0255(13) 0.0244(12) 0.0065(10) 0.0087(10) 0.0023(10)
C7 0.0306(14) 0.0190(12) 0.0280(12) 0.0043(9) 0.0109(11) 0.0019(10)
C8 0.0280(13) 0.0237(12) 0.0221(11) 0.0020(9) 0.0061(10) -0.0016(10)
C9 0.0220(13) 0.0263(13) 0.0232(12) 0.0055(9) 0.0074(10) 0.0015(10)
C10 0.0205(13) 0.0248(12) 0.0238(12) 0.0050(10) 0.0063(10) 0.0007(10)
C11 0.0243(13) 0.0276(13) 0.0253(12) 0.0057(10) 0.0063(10) 0.0012(10)
C12 0.0343(15) 0.0242(13) 0.0275(12) 0.0050(10) 0.0053(11) 0.0019(11)
C13 0.0272(14) 0.0278(13) 0.0268(13) 0.0057(10) 0.0075(11) 0.0031(11)
C14 0.0233(13) 0.0264(13) 0.0289(13) 0.0063(10) 0.0089(10) 0.0035(10)
C15 0.0288(14) 0.0269(13) 0.0280(12) 0.0106(10) 0.0014(10) 0.0049(11)
C16 0.0336(15) 0.0370(15) 0.0295(13) 0.0114(11) 0.0050(11) 0.0117(12)
C17 0.0266(14) 0.0241(12) 0.0276(12) 0.0040(10) 0.0016(10) 0.0011(10)
C18 0.0240(13) 0.0289(13) 0.0278(12) 0.0091(10) 0.0005(10) 0.0051(10)
C19 0.0267(14) 0.0403(15) 0.0343(14) 0.0145(11) 0.0016(11) 0.0057(12)
C20 0.0294(15) 0.0235(13) 0.0273(13) 0.0038(10) 0.0010(11) 0.0039(11)

loop_
_atom_type_symbol
_atom_type_description
_atom_type_scat_dispersion_real
_atom_type_scat_dispersion_imag
_atom_type_scat_source
C C 0.0181 0.0091
;
International Tables for Crystallography
(Vol. C, Tables 4.2.6.8 and 6.1.1.4)
;
H H 0.0000 0.0000
;
International Tables for Crystallography
(Vol. C, Table 6.1.1.4)
;
O O 0.0492 0.0322
;
International Tables for Crystallography
(Vol. C, Tables 4.2.6.8 and 6.1.1.4)
;
N N 0.0311 0.0180
;
International Tables for Crystallography
(Vol. C, Tables 4.2.6.8 and 6.1.1.4)
;
Na Na 0.1353 0.1239
;
International Tables for Crystallography
(Vol. C, Tables 4.2.6.8 and 6.1.1.4)
;

loop_
_geom_angle_atom_site_label_1
_geom_angle_atom_site_label_2
_geom_angle_atom_site_label_3
_geom_angle
_geom_angle_site_symmetry_1
_geom_angle_site_symmetry_3
_geom_angle_publ_flag
O10 Na1 O6 129.98(7) . . ?
O10 Na1 O11 85.08(8) . . ?
O6 Na1 O11 96.89(8) . . ?
O10 Na1 O8 107.05(7) . . ?
O6 Na1 O8 122.43(7) . . ?
O11 Na1 O8 78.80(8) . . ?
O10 Na1 O9 83.44(7) . . ?
O6 Na1 O9 80.25(6) . . ?
O11 Na1 O9 162.13(8) . . ?
O8 Na1 O9 117.72(8) . . ?
O10 Na1 C20 117.86(7) . . ?
O6 Na1 C20 111.36(7) . . ?
O11 Na1 C20 97.91(8) . . ?
O8 Na1 C20 21.10(6) . . ?
O9 Na1 C20 99.55(7) . . ?
O10 Na1 Na2 122.69(6) . . ?
O6 Na1 Na2 43.36(4) . . ?
O11 Na1 Na2 139.75(7) . . ?
O8 Na1 Na2 113.96(6) . . ?
O9 Na1 Na2 42.64(5) . . ?
C20 Na1 Na2 93.48(5) . . ?
O10 Na1 Na2 38.04(5) . 2_656 ?
O6 Na1 Na2 91.95(5) . 2_656 ?
O11 Na1 Na2 90.09(6) . 2_656 ?
O8 Na1 Na2 144.67(6) . 2_656 ?
O9 Na1 Na2 72.48(5) . 2_656 ?
C20 Na1 Na2 154.06(5) . 2_656 ?
Na2 Na1 Na2 96.22(3) . 2_656 ?
O12 Na2 O13 85.69(8) . . ?
O12 Na2 O3 92.29(7) . 2 ?
O13 Na2 O3 82.61(7) . 2 ?
O12 Na2 O9 89.53(7) . . ?
O13 Na2 O9 92.19(8) . . ?
O3 Na2 O9 174.34(7) 2 . ?
O12 Na2 O6 168.46(7) . . ?
O13 Na2 O6 92.00(7) . . ?
O3 Na2 O6 98.63(6) 2 . ?
O9 Na2 O6 79.24(6) . . ?
O12 Na2 O10 96.36(7) . 2_656 ?
O13 Na2 O10 169.22(8) . 2_656 ?
O3 Na2 O10 86.73(6) 2 2_656 ?
O9 Na2 O10 98.40(7) . 2_656 ?
O6 Na2 O10 88.01(7) . 2_656 ?
O12 Na2 Na1 127.45(6) . . ?
O13 Na2 Na1 76.08(6) . . ?
O3 Na2 Na1 132.14(5) 2 . ?
O9 Na2 Na1 43.66(5) . . ?
O6 Na2 Na1 41.22(4) . . ?
O10 Na2 Na1 110.41(6) 2_656 . ?
O12 Na2 Na1 94.36(6) . 2_656 ?
O13 Na2 Na1 154.37(7) . 2_656 ?
O3 Na2 Na1 122.95(5) 2 2_656 ?
O9 Na2 Na1 62.19(5) . 2_656 ?
O6 Na2 Na1 82.85(4) . 2_656 ?
O10 Na2 Na1 36.22(5) 2_656 2_656 ?
Na1 Na2 Na1 83.78(3) . 2_656 ?
C13 O3 Na2 160.65(17) . 2 ?
C17 O6 Na1 124.76(14) . . ?
C17 O6 Na2 127.25(15) . . ?
Na1 O6 Na2 95.42(6) . . ?
C20 O8 Na1 115.75(15) . . ?
Na2 O9 Na1 93.70(7) . . ?
Na2 O9 H13 109(2) . . ?
Na1 O9 H13 110(2) . . ?
Na2 O9 H14 126(2) . . ?
Na1 O9 H14 114(2) . . ?
H13 O9 H14 105(3) . . ?
Na1 O10 Na2 105.74(8) . 2_656 ?
Na1 O10 H15 120(2) . . ?
Na2 O10 H15 107(2) 2_656 . ?
Na1 O10 H16 110(2) . . ?
Na2 O10 H16 115(2) 2_656 . ?
H15 O10 H16 99(3) . . ?
Na1 O11 H17 108(3) . . ?
Na1 O11 H18 118(2) . . ?
H17 O11 H18 99(3) . . ?
Na2 O12 H19 124.3(19) . . ?
Na2 O12 H20 119(2) . . ?
H19 O12 H20 101(3) . . ?
Na2 O13 H21 116(2) . . ?
Na2 O13 H22 121(2) . . ?
H21 O13 H22 98(3) . . ?
H23 O14 H24 111(3) . . ?
C11 N1 C12 125.2(2) . . ?
C11 N1 C15 118.68(19) . . ?
C12 N1 C15 116.14(19) . . ?
C13 N2 C14 125.55(19) . . ?
C13 N2 C18 117.11(19) . . ?
C14 N2 C18 117.28(19) . . ?
C2 C1 C10 120.7(2) . . ?
C2 C1 C12 119.8(2) . . ?
C10 C1 C12 119.6(2) . . ?
C1 C2 C3 120.2(2) . . ?
C1 C2 H1 119.9 . . ?
C3 C2 H1 119.9 . . ?
C4 C3 C2 120.3(2) . . ?
C4 C3 H2 119.8 . . ?
C2 C3 H2 119.8 . . ?
C3 C4 C5 120.6(2) . . ?
C3 C4 C13 119.7(2) . . ?
C5 C4 C13 119.7(2) . . ?
C6 C5 C4 121.6(2) . . ?
C6 C5 C10 119.3(2) . . ?
C4 C5 C10 119.1(2) . . ?
C7 C6 C5 120.7(2) . . ?
C7 C6 C14 119.9(2) . . ?
C5 C6 C14 119.4(2) . . ?
C6 C7 C8 120.4(2) . . ?
C6 C7 H3 119.8 . . ?
C8 C7 H3 119.8 . . ?
C9 C8 C7 119.9(2) . . ?
C9 C8 H4 120.0 . . ?
C7 C8 H4 120.0 . . ?
C8 C9 C10 120.4(2) . . ?
C8 C9 C11 120.5(2) . . ?
C10 C9 C11 119.1(2) . . ?
C1 C10 C9 121.6(2) . . ?
C1 C10 C5 119.1(2) . . ?
C9 C10 C5 119.3(2) . . ?
O1 C11 N1 120.5(2) . . ?
O1 C11 C9 122.0(2) . . ?
N1 C11 C9 117.5(2) . . ?
O2 C12 N1 120.3(2) . . ?
O2 C12 C1 122.8(2) . . ?
N1 C12 C1 116.9(2) . . ?
O3 C13 N2 121.0(2) . . ?
O3 C13 C4 122.3(2) . . ?
N2 C13 C4 116.8(2) . . ?
O4 C14 N2 120.7(2) . . ?
O4 C14 C6 122.2(2) . . ?
N2 C14 C6 117.0(2) . . ?
N1 C15 C16 111.76(18) . . ?
N1 C15 H5A 109.3 . . ?
C16 C15 H5A 109.3 . . ?
N1 C15 H6B 109.3 . . ?
C16 C15 H6B 109.3 . . ?
H5A C15 H6B 107.9 . . ?
C15 C16 C17 112.98(19) . . ?
C15 C16 H7A 109.0 . . ?
C17 C16 H7A 109.0 . . ?
C15 C16 H8B 109.0 . . ?
C17 C16 H8B 109.0 . . ?
H7A C16 H8B 107.8 . . ?
O5 C17 O6 124.7(2) . . ?
O5 C17 C16 118.0(2) . . ?
O6 C17 C16 117.3(2) . . ?
N2 C18 C19 110.54(17) . . ?
N2 C18 H9B 109.5 . . ?
C19 C18 H9B 109.5 . . ?
N2 C18 H10A 109.5 . . ?
C19 C18 H10A 109.5 . . ?
H9B C18 H10A 108.1 . . ?
C18 C19 C20 114.79(19) . 2_565 ?
C18 C19 H11A 108.6 . . ?
C20 C19 H11A 108.6 2_565 . ?
C18 C19 H12B 108.6 . . ?
C20 C19 H12B 108.6 2_565 . ?
H11A C19 H12B 107.5 . . ?
O8 C20 O7 123.8(2) . . ?
O8 C20 C19 119.7(2) . 2_565 ?
O7 C20 C19 116.5(2) . 2_565 ?
O8 C20 Na1 43.15(11) . . ?
O7 C20 Na1 90.56(14) . . ?
C19 C20 Na1 141.17(15) 2_565 . ?

loop_
_geom_bond_atom_site_label_1
_geom_bond_atom_site_label_2
_geom_bond_distance
_geom_bond_site_symmetry_2
_geom_bond_publ_flag
Na1 O10 2.3376(19) . ?
Na1 O6 2.3382(18) . ?
Na1 O11 2.341(2) . ?
Na1 O8 2.3604(18) . ?
Na1 O9 2.4437(19) . ?
Na1 C20 3.109(2) . ?
Na1 Na2 3.5324(13) . ?
Na1 Na2 3.8076(12) 2_656 ?
Na2 O12 2.358(2) . ?
Na2 O13 2.383(2) . ?
Na2 O3 2.3866(18) 2 ?
Na2 O9 2.3977(19) . ?
Na2 O6 2.4361(18) . ?
Na2 O10 2.4375(19) 2_656 ?
Na2 Na1 3.8076(12) 2_656 ?
O1 C11 1.223(3) . ?
O2 C12 1.213(3) . ?
O3 C13 1.208(3) . ?
O3 Na2 2.3866(18) 2 ?
O4 C14 1.211(3) . ?
O5 C17 1.256(3) . ?
O6 C17 1.268(3) . ?
O7 C20 1.265(3) . ?
O8 C20 1.243(3) . ?
O9 H13 0.83(3) . ?
O9 H14 0.86(3) . ?
O10 Na2 2.4376(19) 2_656 ?
O10 H15 0.94(5) . ?
O10 H16 0.87(4) . ?
O11 H17 1.19(7) . ?
O11 H18 0.89(4) . ?
O12 H19 0.88(3) . ?
O12 H20 1.00(4) . ?
O13 H21 0.82(3) . ?
O13 H22 0.96(4) . ?
O14 H23 0.75(3) . ?
O14 H24 0.97(4) . ?
N1 C11 1.386(3) . ?
N1 C12 1.401(3) . ?
N1 C15 1.488(3) . ?
N2 C13 1.391(3) . ?
N2 C14 1.400(3) . ?
N2 C18 1.479(3) . ?
C1 C2 1.372(3) . ?
C1 C10 1.411(3) . ?
C1 C12 1.481(3) . ?
C2 C3 1.406(3) . ?
C2 H1 0.9500 . ?
C3 C4 1.371(3) . ?
C3 H2 0.9500 . ?
C4 C5 1.412(3) . ?
C4 C13 1.493(3) . ?
C5 C6 1.410(3) . ?
C5 C10 1.416(3) . ?
C6 C7 1.369(3) . ?
C6 C14 1.491(3) . ?
C7 C8 1.418(3) . ?
C7 H3 0.9500 . ?
C8 C9 1.379(3) . ?
C8 H4 0.9500 . ?
C9 C10 1.414(3) . ?
C9 C11 1.485(3) . ?
C15 C16 1.517(3) . ?
C15 H5A 0.9900 . ?
C15 H6B 0.9900 . ?
C16 C17 1.518(3) . ?
C16 H7A 0.9900 . ?
C16 H8B 0.9900 . ?
C18 C19 1.515(3) . ?
C18 H9B 0.9900 . ?
C18 H10A 0.9900 . ?
C19 C20 1.516(3) 2_565 ?
C19 H11A 0.9900 . ?
C19 H12B 0.9900 . ?
C20 C19 1.516(3) 2_565 ?

loop_
_geom_hbond_atom_site_label_D
_geom_hbond_atom_site_label_H
_geom_hbond_atom_site_label_A
_geom_hbond_site_symmetry_D
_geom_hbond_site_symmetry_H
_geom_hbond_site_symmetry_A
_geom_hbond_distance_DA
_geom_hbond_distance_DH
_geom_hbond_distance_HA
_geom_hbond_angle_DHA
_geom_hbond_publ_flag
O9 H13 O12 . . 2_556 2.858(3) 0.83(4) 2.09(3) 154(3) no
O9 H14 O6 . . 2_656 2.780(2) 0.86(3) 1.93(3) 169(3) no
O10 H15 O14 . . 2_656 2.781(3) 0.94(5) 1.86(5) 164(3) no
O10 H16 O8 . . 2_666 2.784(3) 0.87(4) 1.92(4) 172(3) no
O11 H18 O7 . . 1_655 2.724(3) 0.89(4) 1.83(4) 175(4) no
O12 H19 O7 . . 2_556 2.717(3) 0.88(4) 1.89(3) 157(3) no
O12 H20 O14 . . 1_455 2.775(2) 1.00(3) 1.84(3) 155(3) no
O13 H21 O7 . . . 2.814(3) 0.82(3) 2.01(3) 166(3) no
O13 H22 O5 . . 1_455 2.854(3) 0.96(4) 1.89(4) 177(4) no
O14 H23 O1 . . 1_545 2.857(2) 0.75(3) 2.11(3) 173(3) no
O14 H24 O5 . . . 2.662(3) 0.97(4) 1.69(4) 176(3) no

loop_
_geom_torsion_atom_site_label_1
_geom_torsion_atom_site_label_2
_geom_torsion_atom_site_label_3
_geom_torsion_atom_site_label_4
_geom_torsion
_geom_torsion_site_symmetry_1
_geom_torsion_site_symmetry_2
_geom_torsion_site_symmetry_3
_geom_torsion_site_symmetry_4
_geom_torsion_publ_flag
O10 Na1 Na2 O12 61.36(10) . . . . ?
O6 Na1 Na2 O12 176.98(10) . . . . ?
O11 Na1 Na2 O12 -171.73(11) . . . . ?
O8 Na1 Na2 O12 -70.43(9) . . . . ?
O9 Na1 Na2 O12 35.17(10) . . . . ?
C20 Na1 Na2 O12 -65.17(9) . . . . ?
Na2 Na1 Na2 O12 90.73(7) 2_656 . . . ?
O10 Na1 Na2 O13 134.66(9) . . . . ?
O6 Na1 Na2 O13 -109.72(8) . . . . ?
O11 Na1 Na2 O13 -98.43(12) . . . . ?
O8 Na1 Na2 O13 2.87(8) . . . . ?
O9 Na1 Na2 O13 108.47(9) . . . . ?
C20 Na1 Na2 O13 8.13(7) . . . . ?
Na2 Na1 Na2 O13 164.03(6) 2_656 . . . ?
O10 Na1 Na2 O3 -159.11(9) . . . 2 ?
O6 Na1 Na2 O3 -43.49(9) . . . 2 ?
O11 Na1 Na2 O3 -32.20(13) . . . 2 ?
O8 Na1 Na2 O3 69.10(9) . . . 2 ?
O9 Na1 Na2 O3 174.70(10) . . . 2 ?
C20 Na1 Na2 O3 74.36(8) . . . 2 ?
Na2 Na1 Na2 O3 -129.73(7) 2_656 . . 2 ?
O10 Na1 Na2 O9 26.19(10) . . . . ?
O6 Na1 Na2 O9 141.81(10) . . . . ?
O11 Na1 Na2 O9 153.10(13) . . . . ?
O8 Na1 Na2 O9 -105.60(9) . . . . ?
C20 Na1 Na2 O9 -100.34(9) . . . . ?
Na2 Na1 Na2 O9 55.56(7) 2_656 . . . ?
O10 Na1 Na2 O6 -115.62(9) . . . . ?
O11 Na1 Na2 O6 11.29(11) . . . . ?
O8 Na1 Na2 O6 112.59(8) . . . . ?
O9 Na1 Na2 O6 -141.81(10) . . . . ?
C20 Na1 Na2 O6 117.85(8) . . . . ?
Na2 Na1 Na2 O6 -86.24(6) 2_656 . . . ?
O10 Na1 Na2 O10 -54.36(11) . . . 2_656 ?
O6 Na1 Na2 O10 61.26(8) . . . 2_656 ?
O11 Na1 Na2 O10 72.55(12) . . . 2_656 ?
O8 Na1 Na2 O10 173.85(7) . . . 2_656 ?
O9 Na1 Na2 O10 -80.55(9) . . . 2_656 ?
C20 Na1 Na2 O10 179.11(7) . . . 2_656 ?
Na2 Na1 Na2 O10 -24.99(6) 2_656 . . 2_656 ?
O10 Na1 Na2 Na1 -29.37(6) . . . 2_656 ?
O6 Na1 Na2 Na1 86.25(6) . . . 2_656 ?
O11 Na1 Na2 Na1 97.53(10) . . . 2_656 ?
O8 Na1 Na2 Na1 -161.16(6) . . . 2_656 ?
O9 Na1 Na2 Na1 -55.56(7) . . . 2_656 ?
C20 Na1 Na2 Na1 -155.90(5) . . . 2_656 ?
Na2 Na1 Na2 Na1 0.0 2_656 . . 2_656 ?
O10 Na1 O6 C17 -118.34(18) . . . . ?
O11 Na1 O6 C17 -28.99(19) . . . . ?
O8 Na1 O6 C17 52.1(2) . . . . ?
O9 Na1 O6 C17 168.84(19) . . . . ?
C20 Na1 O6 C17 72.32(19) . . . . ?
Na2 Na1 O6 C17 143.7(2) . . . . ?
Na2 Na1 O6 C17 -119.31(18) 2_656 . . . ?
O10 Na1 O6 Na2 97.97(10) . . . . ?
O11 Na1 O6 Na2 -172.68(7) . . . . ?
O8 Na1 O6 Na2 -91.60(8) . . . . ?
O9 Na1 O6 Na2 25.15(7) . . . . ?
C20 Na1 O6 Na2 -71.38(7) . . . . ?
Na2 Na1 O6 Na2 97.00(5) 2_656 . . . ?
O12 Na2 O6 C17 -154.4(3) . . . . ?
O13 Na2 O6 C17 -76.23(18) . . . . ?
O3 Na2 O6 C17 6.59(18) 2 . . . ?
O9 Na2 O6 C17 -168.08(18) . . . . ?
O10 Na2 O6 C17 92.98(18) 2_656 . . . ?
Na1 Na2 O6 C17 -142.3(2) . . . . ?
Na1 Na2 O6 C17 128.96(17) 2_656 . . . ?
O12 Na2 O6 Na1 -12.1(4) . . . . ?
O13 Na2 O6 Na1 66.10(8) . . . . ?
O3 Na2 O6 Na1 148.92(6) 2 . . . ?
O9 Na2 O6 Na1 -25.75(7) . . . . ?
O10 Na2 O6 Na1 -124.69(7) 2_656 . . . ?
Na1 Na2 O6 Na1 -88.70(5) 2_656 . . . ?
O10 Na1 O8 C20 -124.25(16) . . . . ?
O6 Na1 O8 C20 63.40(18) . . . . ?
O11 Na1 O8 C20 154.50(17) . . . . ?
O9 Na1 O8 C20 -32.75(18) . . . . ?
Na2 Na1 O8 C20 14.72(17) . . . . ?
Na2 Na1 O8 C20 -131.56(15) 2_656 . . . ?
O12 Na2 O9 Na1 -152.79(7) . . . . ?
O13 Na2 O9 Na1 -67.12(8) . . . . ?
O3 Na2 O9 Na1 -43.9(8) 2 . . . ?
O6 Na2 O9 Na1 24.50(6) . . . . ?
O10 Na2 O9 Na1 110.85(8) 2_656 . . . ?
Na1 Na2 O9 Na1 112.04(7) 2_656 . . . ?
O10 Na1 O9 Na2 -158.04(8) . . . . ?
O6 Na1 O9 Na2 -25.51(7) . . . . ?
O11 Na1 O9 Na2 -107.7(3) . . . . ?
O8 Na1 O9 Na2 96.12(8) . . . . ?
C20 Na1 O9 Na2 84.72(7) . . . . ?
Na2 Na1 O9 Na2 -120.71(6) 2_656 . . . ?
O6 Na1 O10 Na2 -1.58(14) . . . 2_656 ?
O11 Na1 O10 Na2 -96.46(9) . . . 2_656 ?
O8 Na1 O10 Na2 -173.14(7) . . . 2_656 ?
O9 Na1 O10 Na2 69.82(9) . . . 2_656 ?
C20 Na1 O10 Na2 167.19(7) . . . 2_656 ?
Na2 Na1 O10 Na2 52.31(11) . . . 2_656 ?
C10 C1 C2 C3 1.6(3) . . . . ?
C12 C1 C2 C3 -178.8(2) . . . . ?
C1 C2 C3 C4 -1.5(3) . . . . ?
C2 C3 C4 C5 0.3(3) . . . . ?
C2 C3 C4 C13 -178.8(2) . . . . ?
C3 C4 C5 C6 -178.2(2) . . . . ?
C13 C4 C5 C6 0.8(3) . . . . ?
C3 C4 C5 C10 0.8(3) . . . . ?
C13 C4 C5 C10 179.86(19) . . . . ?
C4 C5 C6 C7 178.6(2) . . . . ?
C10 C5 C6 C7 -0.4(3) . . . . ?
C4 C5 C6 C14 -1.1(3) . . . . ?
C10 C5 C6 C14 179.92(19) . . . . ?
C5 C6 C7 C8 1.2(3) . . . . ?
C14 C6 C7 C8 -179.1(2) . . . . ?
C6 C7 C8 C9 -0.5(3) . . . . ?
C7 C8 C9 C10 -1.0(3) . . . . ?
C7 C8 C9 C11 178.3(2) . . . . ?
C2 C1 C10 C9 178.9(2) . . . . ?
C12 C1 C10 C9 -0.7(3) . . . . ?
C2 C1 C10 C5 -0.5(3) . . . . ?
C12 C1 C10 C5 179.9(2) . . . . ?
C8 C9 C10 C1 -177.6(2) . . . . ?
C11 C9 C10 C1 3.1(3) . . . . ?
C8 C9 C10 C5 1.8(3) . . . . ?
C11 C9 C10 C5 -177.56(19) . . . . ?
C6 C5 C10 C1 178.31(19) . . . . ?
C4 C5 C10 C1 -0.7(3) . . . . ?
C6 C5 C10 C9 -1.1(3) . . . . ?
C4 C5 C10 C9 179.9(2) . . . . ?
C12 N1 C11 O1 179.5(2) . . . . ?
C15 N1 C11 O1 0.4(3) . . . . ?
C12 N1 C11 C9 -1.8(3) . . . . ?
C15 N1 C11 C9 179.07(18) . . . . ?
C8 C9 C11 O1 -2.5(3) . . . . ?
C10 C9 C11 O1 176.8(2) . . . . ?
C8 C9 C11 N1 178.8(2) . . . . ?
C10 C9 C11 N1 -1.9(3) . . . . ?
C11 N1 C12 O2 -176.5(2) . . . . ?
C15 N1 C12 O2 2.6(3) . . . . ?
C11 N1 C12 C1 4.1(3) . . . . ?
C15 N1 C12 C1 -176.74(18) . . . . ?
C2 C1 C12 O2 -1.8(4) . . . . ?
C10 C1 C12 O2 177.8(2) . . . . ?
C2 C1 C12 N1 177.6(2) . . . . ?
C10 C1 C12 N1 -2.8(3) . . . . ?
Na2 O3 C13 N2 92.7(5) 2 . . . ?
Na2 O3 C13 C4 -88.1(5) 2 . . . ?
C14 N2 C13 O3 -180.0(2) . . . . ?
C18 N2 C13 O3 -2.8(3) . . . . ?
C14 N2 C13 C4 0.8(3) . . . . ?
C18 N2 C13 C4 177.96(18) . . . . ?
C3 C4 C13 O3 -0.8(3) . . . . ?
C5 C4 C13 O3 -179.9(2) . . . . ?
C3 C4 C13 N2 178.4(2) . . . . ?
C5 C4 C13 N2 -0.7(3) . . . . ?
C13 N2 C14 O4 -179.5(2) . . . . ?
C18 N2 C14 O4 3.3(3) . . . . ?
C13 N2 C14 C6 -1.0(3) . . . . ?
C18 N2 C14 C6 -178.17(17) . . . . ?
C7 C6 C14 O4 -0.1(3) . . . . ?
C5 C6 C14 O4 179.6(2) . . . . ?
C7 C6 C14 N2 -178.6(2) . . . . ?
C5 C6 C14 N2 1.1(3) . . . . ?
C11 N1 C15 C16 90.6(2) . . . . ?
C12 N1 C15 C16 -88.6(3) . . . . ?
N1 C15 C16 C17 163.6(2) . . . . ?
Na1 O6 C17 O5 137.5(2) . . . . ?
Na2 O6 C17 O5 -90.3(3) . . . . ?
Na1 O6 C17 C16 -43.8(3) . . . . ?
Na2 O6 C17 C16 88.4(2) . . . . ?
C15 C16 C17 O5 -16.3(3) . . . . ?
C15 C16 C17 O6 164.9(2) . . . . ?
C13 N2 C18 C19 -86.9(2) . . . . ?
C14 N2 C18 C19 90.5(2) . . . . ?
N2 C18 C19 C20 173.9(2) . . . 2_565 ?
Na1 O8 C20 O7 45.9(3) . . . . ?
Na1 O8 C20 C19 -134.67(18) . . . 2_565 ?
O10 Na1 C20 O8 63.36(18) . . . . ?
O6 Na1 C20 O8 -125.86(16) . . . . ?
O11 Na1 C20 O8 -25.24(17) . . . . ?
O9 Na1 C20 O8 150.94(16) . . . . ?
Na2 Na1 C20 O8 -166.54(16) . . . . ?
Na2 Na1 C20 O8 81.6(2) 2_656 . . . ?
O10 Na1 C20 O7 -79.98(16) . . . . ?
O6 Na1 C20 O7 90.80(14) . . . . ?
O11 Na1 C20 O7 -168.58(14) . . . . ?
O8 Na1 C20 O7 -143.3(2) . . . . ?
O9 Na1 C20 O7 7.61(15) . . . . ?
Na2 Na1 C20 O7 50.12(14) . . . . ?
Na2 Na1 C20 O7 -61.8(2) 2_656 . . . ?
O10 Na1 C20 C19 143.5(3) . . . 2_565 ?
O6 Na1 C20 C19 -45.7(3) . . . 2_565 ?
O11 Na1 C20 C19 54.9(3) . . . 2_565 ?
O8 Na1 C20 C19 80.2(3) . . . 2_565 ?
O9 Na1 C20 C19 -128.9(3) . . . 2_565 ?
Na2 Na1 C20 C19 -86.4(3) . . . 2_565 ?
Na2 Na1 C20 C19 161.7(2) 2_656 . . 2_565 ?
